data_9005480
loop_
_publ_author_name
'Comodi, P.'
'Gatta, G. D.'
'Zanazzi, P. F.'

_publ_section_title
;
 High-pressure structural behaviour of heulandite
 Sample: P = 1.45 GPa
;
_journal_name_full 'European Journal of Mineralogy'
_journal_page_first 497
_journal_page_last 505
_journal_paper_doi 10.1127/0935-1221/2001/0013-0497
_journal_volume 13
_journal_year 2001
_chemical_formula_sum 'Al4.46 Ba0.015 Ca1.325 H26 K0.2 Na0.86 O49 Si13.54 Sr0.435'
_chemical_name_mineral Heulandite-Ca
_space_group_IT_number 12
_symmetry_space_group_name_Hall '-C 2y'
_symmetry_space_group_name_H-M 'C 1 2/m 1'
_cell_angle_alpha 90
_cell_angle_beta 116.73
_cell_angle_gamma 90
_cell_formula_units_Z 2
_cell_length_a 17.481
_cell_length_b 17.625
_cell_length_c 7.345
_cell_volume 2021.179
_database_code_amcsd 0006867
_diffrn_ambient_pressure 1.45e+06
_exptl_crystal_density_diffrn 2.352
_cod_original_formula_sum 'Na.86 K.2 Ca1.325 Ba.015 Sr.435 (Al4.46 Si13.54) O49 H26'
_cod_database_code 9005480

loop_
_space_group_symop_operation_xyz
x,y,z
1/2+x,1/2+y,z
x,-y,z
1/2+x,1/2-y,z
-x,y,-z
1/2-x,1/2+y,-z
-x,-y,-z
1/2-x,1/2-y,-z

loop_
_atom_site_label
_atom_site_fract_x
_atom_site_fract_y
_atom_site_fract_z
_atom_site_occupancy
_atom_site_U_iso_or_equiv
_atom_site_type_symbol
_atom_site_attached_hydrogens
NaCS1 0.15030 0.00000 0.67500 0.43000 0.04300 Na 0
KCS1 0.15030 0.00000 0.67500 0.10000 0.04300 K 0
CaCS1 0.15030 0.00000 0.67500 0.16250 0.04300 Ca 0
BaCS1 0.15030 0.00000 0.67500 0.00750 0.04300 Ba 0
SrCS1 0.15030 0.00000 0.67500 0.21750 0.04300 Sr 0
CaCS2 0.03300 0.50000 0.18500 0.50000 0.02800 Ca 0
AlT1 0.18180 0.16400 0.10100 0.19200 0.01400 Al 0
SiT1 0.18180 0.16400 0.10100 0.80800 0.01400 Si 0
SiT2 0.20710 0.40900 0.49000 0.63700 0.01900 Si 0
AlT2 0.20710 0.40900 0.49000 0.36300 0.01900 Al 0
SiT3 0.20720 0.18900 0.71600 0.80100 0.01200 Si 0
AlT3 0.20720 0.18900 0.71600 0.19900 0.01200 Al 0
SiT4 0.06060 0.29500 0.40300 0.80600 0.01800 Si 0
AlT4 0.06060 0.29500 0.40300 0.19400 0.01800 Al 0
SiT5 0.00000 0.20500 0.00000 0.66600 0.01800 Si 0
AlT5 0.00000 0.20500 0.00000 0.33400 0.01800 Al 0
O1 0.19100 0.50000 0.45100 1.00000 0.04000 O 0
O2 0.22900 0.12000 0.60700 1.00000 0.02000 O 0
O3 0.18200 0.14400 0.88400 1.00000 0.03100 O 0
O4 0.24800 0.10500 0.26400 1.00000 0.02000 O 0
O5 0.00000 0.32900 0.50000 1.00000 0.02900 O 0
O6 0.08700 0.14600 0.08500 1.00000 0.02700 O 0
O7 0.12700 0.24000 0.55000 1.00000 0.04500 O 0
O8 0.00300 0.26100 0.18500 1.00000 0.02900 O 0
O9 0.20700 0.25700 0.17000 1.00000 0.03300 O 0
O10 0.11200 0.36700 0.37600 1.00000 0.03600 O 0
Wat1 0.22300 0.50000 -0.00300 1.00000 0.04000 O 2
Wat2 0.07900 0.00000 0.87500 1.00000 0.08000 O 2
Wat3 0.07800 0.40800 0.94800 1.00000 0.06000 O 2
Wat4 0.00000 0.50000 0.50000 1.00000 0.07000 O 2
Wat5 0.00000 0.08400 0.50000 1.00000 0.21000 O 2
Wat6 0.10100 0.00000 0.32100 1.00000 0.07000 O 2

loop_
_cod_changelog_entry_id
_cod_changelog_entry_author
_cod_changelog_entry_date
_cod_changelog_entry_text
1
;cod-tools version 3.8.0
Id: cif_guess_AMCSD_atom_types 9574 2023-05-10 09:00:05Z saulius
;
2023-05-10T18:50:07+03:00
;Derived atom types and hydrogen counts
from atom names that follow the AMCSD naming convention
(Wat == water, O-H == hydroxyl).
;

loop_
_cod_related_entry_id
_cod_related_entry_database
_cod_related_entry_code
1 AMCSD 0006867
